data_7248151
loop_
_publ_author_name
'Gavrikov, Andrey V.'
'Ilyukhin, Andrey B.'

_publ_section_title
;
 Union is strength: \p--\p stacking interactions are capable of preventing
 solid-state racemization of tris-chelate complexes
;
_journal_issue 12
_journal_name_full CrystEngComm
_journal_page_first 1677
_journal_page_last 1682
_journal_paper_doi 10.1039/D4CE00104D
_journal_volume 26
_journal_year 2024
_chemical_absolute_configuration unk
_chemical_formula_moiety 'C36 H24 N6 Ni, N5 O15 Y, 3(C2 H3 N)'
_chemical_formula_sum 'C42 H33 N14 Ni O15 Y'
_chemical_formula_weight 1121.44
_space_group_IT_number 19
_space_group_name_Hall 'P 2ac 2ab'
_space_group_name_H-M_alt 'P 21 21 21'
_symmetry_cell_setting orthorhombic
_symmetry_Int_Tables_number 19
_symmetry_space_group_name_Hall 'P 2ac 2ab'
_symmetry_space_group_name_H-M 'P 21 21 21'
_atom_sites_solution_hydrogens mixed
_audit_conform_dict_location ftp://ftp.iucr.org/pub/cif_core.dic
_audit_conform_dict_name cif_core.dic
_audit_conform_dict_version 2.4.3
_audit_creation_date 2022-07-27T09:47:37-00:00
_audit_creation_method 'WinGX routine CIF_UPDATE'
_audit_update_record
;
2023-09-15 deposited with the CCDC.	2024-02-14 downloaded from the CCDC.
;
_cell_angle_alpha 90
_cell_angle_beta 90
_cell_angle_gamma 90
_cell_formula_units_Z 4
_cell_length_a 12.8340(6)
_cell_length_b 17.5509(9)
_cell_length_c 21.6296(12)
_cell_measurement_reflns_used 8068
_cell_measurement_temperature 300(2)
_cell_measurement_theta_max 21.41
_cell_measurement_theta_min 2.46
_cell_volume 4872.0(4)
_computing_cell_refinement 'Bruker SAINT'
_computing_data_collection 'Bruker APEX3'
_computing_data_reduction 'Bruker SAINT'
_computing_molecular_graphics 'Bruker SHELXTL'
_computing_publication_material 'Bruker SHELXTL'
_computing_structure_refinement 'SHELXL-2018/3 (Sheldrick, 2018)'
_computing_structure_solution 'SHELXS-2018 (Sheldrick, 2015)'
_diffrn_ambient_temperature 300(2)
_diffrn_measured_fraction_theta_full 0.999
_diffrn_measured_fraction_theta_max 0.997
_diffrn_measurement_device_type 'Bruker AXS D8 VENTURE PHOTON III C14 IuS 3.0'
_diffrn_measurement_method '\w scans'
_diffrn_radiation_monochromator graphite
_diffrn_radiation_type MoK\a
_diffrn_radiation_wavelength 0.71073
_diffrn_reflns_av_R_equivalents 0.0843
_diffrn_reflns_av_unetI/netI 0.0792
_diffrn_reflns_Laue_measured_fraction_full 0.999
_diffrn_reflns_Laue_measured_fraction_max 0.997
_diffrn_reflns_limit_h_max 16
_diffrn_reflns_limit_h_min -16
_diffrn_reflns_limit_k_max 21
_diffrn_reflns_limit_k_min -21
_diffrn_reflns_limit_l_max 27
_diffrn_reflns_limit_l_min -27
_diffrn_reflns_number 47337
_diffrn_reflns_point_group_measured_fraction_full 0.999
_diffrn_reflns_point_group_measured_fraction_max 0.998
_diffrn_reflns_theta_full 25.242
_diffrn_reflns_theta_max 26.391
_diffrn_reflns_theta_min 2.18
_diffrn_standards_number 0
_exptl_absorpt_coefficient_mu 1.653
_exptl_absorpt_correction_T_max 0.7454
_exptl_absorpt_correction_T_min 0.5936
_exptl_absorpt_correction_type multi-scan
_exptl_absorpt_process_details
;
 SADABS 2016/2: Krause, L., Herbst-Irmer, R., Sheldrick G.M. & Stalke D.,
 J. Appl. Cryst. 48 (2015) 3-10
;
_exptl_crystal_colour red
_exptl_crystal_density_diffrn 1.529
_exptl_crystal_description block
_exptl_crystal_F_000 2280
_exptl_crystal_size_max 0.3
_exptl_crystal_size_mid 0.24
_exptl_crystal_size_min 0.16
_refine_diff_density_max 0.703
_refine_diff_density_min -0.405
_refine_diff_density_rms 0.067
_refine_ls_abs_structure_details
;
 Refined as an inversion twin.
;
_refine_ls_abs_structure_Flack 0.481(11)
_refine_ls_extinction_method none
_refine_ls_goodness_of_fit_ref 1.023
_refine_ls_hydrogen_treatment constr
_refine_ls_matrix_type full
_refine_ls_number_parameters 621
_refine_ls_number_reflns 9958
_refine_ls_number_restraints 12
_refine_ls_restrained_S_all 1.022
_refine_ls_R_factor_all 0.1107
_refine_ls_R_factor_gt 0.0592
_refine_ls_shift/su_max 0.005
_refine_ls_shift/su_mean 0
_refine_ls_structure_factor_coef Fsqd
_refine_ls_weighting_details 'w=1/[\s^2^(Fo^2^)+(0.0800P)^2^+0.8000P] where P=(Fo^2^+2Fc^2^)/3'
_refine_ls_weighting_scheme calc
_refine_ls_wR_factor_gt 0.135
_refine_ls_wR_factor_ref 0.1592
_reflns_Friedel_coverage 0.81
_reflns_Friedel_fraction_full 1
_reflns_Friedel_fraction_max 0.998
_reflns_number_gt 6371
_reflns_number_total 9958
_reflns_threshold_expression 'I > 2\s(I)'
_cod_data_source_file d4ce00104d2.cif
_cod_data_source_block NiY_3MeCN_300K
_cod_depositor_comments 'Adding full bibliography for 7248144--7248174.cif.'
_cod_database_code 7248151
_shelx_estimated_absorpt_t_min 0.637
_shelx_estimated_absorpt_t_max 0.778

loop_
_symmetry_equiv_pos_as_xyz
'x, y, z'
'-x+1/2, -y, z+1/2'
'-x, y+1/2, -z+1/2'
'x+1/2, -y+1/2, -z'

loop_
_atom_site_label
_atom_site_type_symbol
_atom_site_fract_x
_atom_site_fract_y
_atom_site_fract_z
_atom_site_U_iso_or_equiv
_atom_site_adp_type
_atom_site_occupancy
_atom_site_site_symmetry_order
_atom_site_calc_flag
_atom_site_refinement_flags_posn
_atom_site_refinement_flags_adp
_atom_site_refinement_flags_occupancy
_atom_site_disorder_assembly
_atom_site_disorder_group
Y1 Y -0.13186(6) 0.51600(5) 0.23943(4) 0.0557(3) Uani 1 1 d . . . . .
Ni1 Ni 0.25309(7) 0.47744(5) -0.01330(4) 0.0484(3) Uani 1 1 d . . . . .
O1 O -0.2951(5) 0.5845(4) 0.2312(4) 0.085(2) Uani 1 1 d . . . . .
O2 O -0.1625(6) 0.6522(4) 0.2564(4) 0.094(2) Uani 1 1 d . . . . .
O3 O -0.3144(8) 0.7026(5) 0.2581(6) 0.150(4) Uani 1 1 d . . . . .
O4 O 0.0314(6) 0.5855(6) 0.2453(6) 0.129(4) Uani 1 1 d . . . . .
O5 O 0.0393(7) 0.4704(6) 0.2187(5) 0.127(3) Uani 1 1 d . . . . .
O6 O 0.1811(6) 0.5304(7) 0.2346(5) 0.155(4) Uani 1 1 d . . . . .
O7 O -0.2799(6) 0.4303(4) 0.2411(5) 0.116(3) Uani 1 1 d . . . . .
O8 O -0.1310(8) 0.3786(5) 0.2500(5) 0.116(3) Uani 1 1 d . . . . .
O9 O -0.2685(9) 0.3080(5) 0.2523(5) 0.139(4) Uani 1 1 d . . . . .
O10 O -0.1831(9) 0.4667(7) 0.1390(5) 0.053(3) Uiso 0.5 1 d . . P A 1
O11 O -0.0888(15) 0.5714(11) 0.1368(9) 0.091(6) Uiso 0.5 1 d . . P A 1
O10B O -0.1206(15) 0.4591(10) 0.1363(8) 0.094(5) Uiso 0.5 1 d . . P A 2
O11B O -0.1353(14) 0.5792(9) 0.1387(7) 0.076(5) Uiso 0.5 1 d . . P A 2
O12 O -0.1308(8) 0.5184(6) 0.0515(3) 0.120(3) Uani 1 1 d . . . . .
O13 O -0.0768(16) 0.4675(12) 0.3416(9) 0.118(6) Uiso 0.5 1 d . . P A 1
O14 O -0.1942(12) 0.5515(10) 0.3436(7) 0.080(4) Uiso 0.5 1 d . . P A 1
O13B O -0.0469(10) 0.5147(10) 0.3386(6) 0.074(4) Uiso 0.5 1 d . . P A 2
O14B O -0.2108(11) 0.5068(9) 0.3419(7) 0.077(4) Uiso 0.5 1 d . . P A 2
O15 O -0.1289(7) 0.5055(6) 0.4272(3) 0.122(3) Uani 1 1 d . . . . .
N1 N -0.2593(7) 0.6479(5) 0.2491(5) 0.085(3) Uani 1 1 d . . . . .
N2 N 0.0866(8) 0.5314(9) 0.2339(5) 0.103(3) Uani 1 1 d . . . . .
N3 N -0.2273(11) 0.3696(5) 0.2487(5) 0.095(3) Uani 1 1 d . . . . .
N4 N -0.1352(7) 0.5182(6) 0.1072(4) 0.077(2) Uani 1 1 d . . . . .
N5 N -0.1305(6) 0.5107(5) 0.3723(4) 0.081(3) Uani 1 1 d . . . . .
N6 N 0.2095(5) 0.5661(4) 0.0468(3) 0.0564(18) Uani 1 1 d . . . . .
N7 N 0.3887(5) 0.4878(4) 0.0392(3) 0.0549(17) Uani 1 1 d . . . . .
N8 N 0.3036(5) 0.3807(4) -0.0617(3) 0.0500(16) Uani 1 1 d . . . . .
N9 N 0.2002(5) 0.3902(4) 0.0448(3) 0.0523(17) Uani 1 1 d . . . . .
N10 N 0.2984(5) 0.5553(4) -0.0816(4) 0.0565(18) Uani 1 1 d . . . . .
N11 N 0.1174(5) 0.4815(4) -0.0667(3) 0.0553(16) Uani 1 1 d . . . . .
C1 C 0.1209(7) 0.6041(5) 0.0491(5) 0.071(3) Uani 1 1 d . . . . .
H1A H 0.068489 0.592632 0.020865 0.086 Uiso 1 1 calc R U . . .
C2 C 0.1042(8) 0.6606(6) 0.0926(6) 0.081(3) Uani 1 1 d . . . . .
H2A H 0.04142 0.687099 0.092765 0.097 Uiso 1 1 calc R U . . .
C3 C 0.1778(8) 0.6774(6) 0.1344(5) 0.080(3) Uani 1 1 d . . . . .
H3A H 0.165245 0.71403 0.164612 0.096 Uiso 1 1 calc R U . . .
C4 C 0.2726(7) 0.6399(5) 0.1324(5) 0.072(3) Uani 1 1 d . . . . .
C5 C 0.3553(10) 0.6532(7) 0.1751(6) 0.101(4) Uani 1 1 d . . . . .
H5A H 0.347469 0.690301 0.205379 0.121 Uiso 1 1 calc R U . . .
C6 C 0.4455(9) 0.6125(7) 0.1723(6) 0.097(4) Uani 1 1 d . . . . .
H6A H 0.498699 0.622641 0.200288 0.117 Uiso 1 1 calc R U . . .
C7 C 0.4595(7) 0.5538(6) 0.1263(5) 0.075(3) Uani 1 1 d . . . . .
C8 C 0.5509(8) 0.5100(7) 0.1213(5) 0.084(3) Uani 1 1 d . . . . .
H8A H 0.605465 0.51696 0.14902 0.101 Uiso 1 1 calc R U . . .
C9 C 0.5581(8) 0.4584(7) 0.0764(5) 0.083(3) Uani 1 1 d . . . . .
H9A H 0.618496 0.429427 0.072634 0.1 Uiso 1 1 calc R U . . .
C10 C 0.4773(7) 0.4473(6) 0.0353(5) 0.070(3) Uani 1 1 d . . . . .
H10A H 0.484243 0.411085 0.004208 0.083 Uiso 1 1 calc R U . . .
C11 C 0.3803(6) 0.5414(5) 0.0845(4) 0.056(2) Uani 1 1 d . . . . .
C12 C 0.2854(7) 0.5837(5) 0.0877(4) 0.055(2) Uani 1 1 d . . . . .
C13 C 0.3530(7) 0.3768(6) -0.1164(4) 0.064(2) Uani 1 1 d . . . . .
H13A H 0.369539 0.421739 -0.136935 0.077 Uiso 1 1 calc R U . . .
C14 C 0.3804(8) 0.3065(6) -0.1435(5) 0.074(3) Uani 1 1 d . . . . .
H14A H 0.414208 0.305306 -0.181539 0.089 Uiso 1 1 calc R U . . .
C15 C 0.3575(7) 0.2414(6) -0.1140(5) 0.075(3) Uani 1 1 d . . . . .
H15A H 0.375387 0.194972 -0.131888 0.09 Uiso 1 1 calc R U . . .
C16 C 0.3065(7) 0.2424(5) -0.0563(4) 0.058(2) Uani 1 1 d . . . . .
C17 C 0.2814(8) 0.1762(5) -0.0218(5) 0.077(3) Uani 1 1 d . . . . .
H17A H 0.300198 0.128465 -0.036767 0.092 Uiso 1 1 calc R U . . .
C18 C 0.2303(8) 0.1820(6) 0.0328(6) 0.077(3) Uani 1 1 d . . . . .
H18A H 0.213967 0.137875 0.05456 0.092 Uiso 1 1 calc R U . . .
C19 C 0.2016(7) 0.2526(5) 0.0573(4) 0.058(2) Uani 1 1 d . . . . .
C20 C 0.1488(8) 0.2625(6) 0.1134(5) 0.078(3) Uani 1 1 d . . . . .
H20A H 0.131498 0.220175 0.137168 0.094 Uiso 1 1 calc R U . . .
C21 C 0.1231(8) 0.3326(7) 0.1332(5) 0.077(3) Uani 1 1 d . . . . .
H21A H 0.087562 0.338576 0.170367 0.093 Uiso 1 1 calc R U . . .
C22 C 0.1492(7) 0.3951(6) 0.0987(4) 0.066(2) Uani 1 1 d . . . . .
H22A H 0.130605 0.44308 0.113244 0.08 Uiso 1 1 calc R U . . .
C23 C 0.2264(6) 0.3197(4) 0.0243(4) 0.050(2) Uani 1 1 d . . . . .
C24 C 0.2796(6) 0.3146(4) -0.0327(4) 0.0461(18) Uani 1 1 d . . . . .
C25 C 0.3875(7) 0.5937(5) -0.0871(5) 0.068(3) Uani 1 1 d . . . . .
H25A H 0.439307 0.585931 -0.057725 0.081 Uiso 1 1 calc R U . . .
C26 C 0.4063(9) 0.6442(6) -0.1343(6) 0.086(4) Uani 1 1 d . . . . .
H26A H 0.468114 0.671829 -0.135553 0.103 Uiso 1 1 calc R U . . .
C27 C 0.3320(10) 0.6534(6) -0.1799(6) 0.086(3) Uani 1 1 d . . . . .
H27A H 0.344683 0.685748 -0.213086 0.104 Uiso 1 1 calc R U . . .
C28 C 0.2399(9) 0.6148(6) -0.1762(5) 0.078(3) Uani 1 1 d . . . . .
C29 C 0.1578(11) 0.6184(7) -0.2218(6) 0.104(4) Uani 1 1 d . . . . .
H29A H 0.167577 0.647441 -0.257232 0.125 Uiso 1 1 calc R U . . .
C30 C 0.0661(11) 0.5800(8) -0.2140(7) 0.120(5) Uani 1 1 d . . . . .
H30A H 0.013322 0.585318 -0.243101 0.144 Uiso 1 1 calc R U . . .
C31 C 0.0508(8) 0.5327(7) -0.1624(5) 0.088(3) Uani 1 1 d . . . . .
C32 C -0.0426(8) 0.4932(8) -0.1523(6) 0.101(4) Uani 1 1 d . . . . .
H32A H -0.097201 0.497095 -0.180374 0.121 Uiso 1 1 calc R U . . .
C33 C -0.0525(8) 0.4497(8) -0.1017(6) 0.101(4) Uani 1 1 d . . . . .
H33A H -0.11376 0.422742 -0.094772 0.121 Uiso 1 1 calc R U . . .
C34 C 0.0301(7) 0.4448(6) -0.0590(5) 0.071(3) Uani 1 1 d . . . . .
H34A H 0.022013 0.414359 -0.024135 0.085 Uiso 1 1 calc R U . . .
C35 C 0.1272(6) 0.5241(5) -0.1183(4) 0.063(2) Uani 1 1 d . . . . .
C36 C 0.2256(7) 0.5657(5) -0.1255(5) 0.061(2) Uani 1 1 d . . . . .
N12 N 0.5009(16) 0.2567(13) 0.0543(12) 0.228(4) Uiso 1 1 d . U . . .
C37 C 0.512(2) 0.2556(16) 0.0982(16) 0.228(4) Uiso 1 1 d . U . . .
C38 C 0.5424(17) 0.2428(13) 0.1649(13) 0.228(4) Uiso 1 1 d . U . . .
H38A H 0.54836 0.291076 0.185466 0.341 Uiso 1 1 calc R U . . .
H38B H 0.608066 0.216716 0.166562 0.341 Uiso 1 1 calc R U . . .
H38C H 0.490038 0.212596 0.18493 0.341 Uiso 1 1 calc R U . . .
N13 N -0.038(2) 0.766(3) -0.0276(18) 0.228(4) Uiso 0.5 1 d D U P B 1
C39 C 0.0426(18) 0.756(3) -0.049(2) 0.228(4) Uiso 0.5 1 d D U P B 1
C40 C 0.148(2) 0.748(3) -0.073(2) 0.228(4) Uiso 0.5 1 d D U P B 1
H40A H 0.183511 0.79623 -0.069012 0.341 Uiso 0.5 1 d R U P B 1
H40B H 0.147649 0.732689 -0.115294 0.341 Uiso 0.5 1 d R U P B 1
H40C H 0.18281 0.710663 -0.048224 0.341 Uiso 0.5 1 d R U P B 1
N14 N -0.099(2) 0.658(2) -0.0690(16) 0.228(4) Uiso 0.5 1 d D U P C 2
C41 C -0.168(3) 0.663(2) -0.0354(16) 0.228(4) Uiso 0.5 1 d D U P C 2
C42 C -0.256(2) 0.677(3) 0.0051(16) 0.228(4) Uiso 0.5 1 d D U P C 2
H42A H -0.295202 0.631293 0.01078 0.341 Uiso 0.5 1 d R U P C 2
H42B H -0.300043 0.715594 -0.013001 0.341 Uiso 0.5 1 d R U P C 2
H42C H -0.230857 0.694966 0.044337 0.341 Uiso 0.5 1 d R U P C 2
N132 N 0.087(3) 0.833(3) 0.0062(13) 0.228(4) Uiso 0.5 1 d D U P D 3
C392 C 0.132(3) 0.820(3) -0.0385(12) 0.228(4) Uiso 0.5 1 d D U P D 3
C402 C 0.180(3) 0.803(3) -0.0976(13) 0.228(4) Uiso 0.5 1 d D U P D 3
H42D H 0.219072 0.845299 -0.113208 0.341 Uiso 0.5 1 d R U P D 3
H42E H 0.126545 0.789328 -0.126485 0.341 Uiso 0.5 1 d R U P D 3
H42F H 0.226214 0.760061 -0.091964 0.341 Uiso 0.5 1 d R U P D 3
N142 N -0.114(3) 0.749(2) -0.0043(14) 0.228(4) Uiso 0.5 1 d D U P E 4
C412 C -0.142(3) 0.712(2) -0.0450(13) 0.228(4) Uiso 0.5 1 d D U P E 4
C422 C -0.187(3) 0.662(2) -0.0912(16) 0.228(4) Uiso 0.5 1 d D U P E 4
H42K H -0.249657 0.639968 -0.074676 0.341 Uiso 0.5 1 d R U P E 4
H42L H -0.138577 0.623012 -0.101502 0.341 Uiso 0.5 1 d R U P E 4
H42M H -0.204344 0.690975 -0.127753 0.341 Uiso 0.5 1 d R U P E 4

loop_
_atom_site_aniso_label
_atom_site_aniso_U_11
_atom_site_aniso_U_22
_atom_site_aniso_U_33
_atom_site_aniso_U_23
_atom_site_aniso_U_13
_atom_site_aniso_U_12
Y1 0.0537(4) 0.0619(4) 0.0514(5) -0.0166(4) -0.0037(4) 0.0042(4)
Ni1 0.0488(5) 0.0434(5) 0.0530(6) -0.0004(5) -0.0009(4) -0.0019(6)
O1 0.071(4) 0.065(4) 0.118(6) -0.015(4) -0.018(4) -0.002(3)
O2 0.082(5) 0.072(4) 0.128(7) -0.036(5) 0.007(5) -0.013(4)
O3 0.131(7) 0.082(5) 0.239(13) -0.043(7) 0.013(8) 0.038(5)
O4 0.062(5) 0.143(8) 0.183(10) -0.049(8) -0.013(6) -0.002(5)
O5 0.092(6) 0.132(8) 0.156(9) -0.040(7) 0.039(6) 0.021(6)
O6 0.050(5) 0.243(11) 0.170(9) 0.036(10) 0.010(5) -0.002(6)
O7 0.082(5) 0.062(4) 0.202(10) -0.003(6) -0.011(6) -0.008(4)
O8 0.099(6) 0.084(5) 0.165(9) 0.019(6) -0.020(7) 0.016(5)
O9 0.193(10) 0.074(5) 0.150(9) 0.012(6) 0.017(8) -0.045(6)
O12 0.170(8) 0.135(7) 0.054(5) -0.018(5) -0.002(5) -0.016(8)
O15 0.155(7) 0.161(9) 0.049(4) -0.018(5) -0.016(4) 0.051(7)
N1 0.077(6) 0.066(5) 0.113(8) -0.011(5) 0.007(6) 0.009(5)
N2 0.066(7) 0.163(12) 0.079(6) -0.012(8) 0.009(5) -0.003(7)
N3 0.148(10) 0.058(5) 0.080(7) 0.007(5) 0.002(7) -0.009(7)
N4 0.096(6) 0.080(5) 0.056(5) -0.018(5) -0.008(4) -0.005(7)
N5 0.073(5) 0.113(7) 0.058(5) -0.040(5) -0.021(4) 0.046(6)
N6 0.051(4) 0.051(4) 0.067(5) -0.007(4) -0.002(4) 0.003(3)
N7 0.061(4) 0.046(4) 0.058(4) -0.007(3) -0.002(3) 0.006(3)
N8 0.053(4) 0.052(4) 0.045(4) -0.001(3) 0.002(3) -0.001(3)
N9 0.053(4) 0.054(4) 0.049(4) 0.000(3) 0.001(3) 0.008(3)
N10 0.043(4) 0.051(4) 0.075(5) 0.005(4) -0.001(4) -0.002(3)
N11 0.048(4) 0.053(4) 0.065(4) 0.007(4) -0.004(3) -0.011(4)
C1 0.050(5) 0.068(6) 0.097(8) -0.015(5) -0.002(5) 0.014(5)
C2 0.066(7) 0.069(6) 0.108(9) -0.020(6) 0.010(6) 0.020(5)
C3 0.079(7) 0.071(7) 0.092(8) -0.029(6) 0.008(6) 0.013(6)
C4 0.064(6) 0.070(6) 0.082(7) -0.020(5) -0.001(5) 0.004(5)
C5 0.099(9) 0.109(9) 0.094(9) -0.053(7) -0.017(7) 0.004(8)
C6 0.086(8) 0.114(9) 0.093(9) -0.051(8) -0.017(7) 0.006(7)
C7 0.065(6) 0.074(6) 0.087(8) -0.027(6) -0.016(5) 0.013(5)
C8 0.067(6) 0.086(8) 0.100(8) -0.016(7) -0.031(6) 0.007(6)
C9 0.056(5) 0.102(9) 0.091(8) -0.028(7) -0.022(5) 0.025(6)
C10 0.063(6) 0.075(6) 0.071(6) -0.012(5) 0.007(5) 0.018(5)
C11 0.044(4) 0.059(5) 0.064(5) -0.010(4) -0.003(4) 0.002(4)
C12 0.057(5) 0.045(4) 0.065(6) -0.007(4) -0.004(4) 0.002(4)
C13 0.065(6) 0.074(6) 0.054(6) 0.009(5) 0.013(5) -0.012(5)
C14 0.075(7) 0.091(8) 0.056(6) -0.018(5) 0.009(5) 0.010(6)
C15 0.073(6) 0.064(6) 0.087(7) -0.028(6) 0.008(6) 0.010(5)
C16 0.060(5) 0.041(5) 0.074(6) -0.008(4) -0.009(5) -0.004(4)
C17 0.077(7) 0.044(5) 0.108(9) -0.001(5) -0.007(6) 0.002(4)
C18 0.068(7) 0.061(6) 0.102(8) 0.027(6) -0.013(6) -0.011(5)
C19 0.060(5) 0.053(5) 0.060(6) 0.016(4) -0.010(4) -0.003(4)
C20 0.083(7) 0.073(7) 0.079(7) 0.034(6) -0.002(6) -0.010(6)
C21 0.073(7) 0.103(9) 0.055(6) 0.017(6) 0.004(5) -0.001(7)
C22 0.068(6) 0.074(6) 0.057(6) 0.003(5) 0.019(5) -0.002(5)
C23 0.049(5) 0.048(4) 0.052(5) 0.007(4) -0.007(4) -0.007(4)
C24 0.048(4) 0.049(4) 0.042(4) 0.005(3) -0.004(3) -0.003(3)
C25 0.060(6) 0.054(5) 0.089(7) 0.003(5) -0.004(5) -0.003(5)
C26 0.079(7) 0.064(6) 0.116(10) 0.024(6) 0.023(7) -0.013(6)
C27 0.102(9) 0.069(6) 0.088(8) 0.021(6) 0.008(7) -0.006(6)
C28 0.086(7) 0.075(6) 0.072(7) 0.022(5) -0.005(6) -0.011(6)
C29 0.130(11) 0.103(9) 0.080(8) 0.039(7) -0.014(8) -0.005(8)
C30 0.122(11) 0.115(10) 0.121(11) 0.048(9) -0.049(9) -0.020(9)
C31 0.087(7) 0.086(8) 0.093(8) 0.029(7) -0.035(6) -0.014(6)
C32 0.075(7) 0.118(12) 0.110(9) 0.035(8) -0.041(6) -0.021(7)
C33 0.062(6) 0.112(9) 0.128(11) 0.021(9) -0.023(7) -0.029(6)
C34 0.054(5) 0.082(6) 0.077(7) 0.006(5) -0.010(5) -0.017(5)
C35 0.055(5) 0.060(5) 0.073(6) 0.017(5) -0.014(5) -0.012(5)
C36 0.064(6) 0.047(5) 0.072(6) 0.006(4) 0.006(5) 0.000(4)

loop_
_atom_type_symbol
_atom_type_description
_atom_type_scat_dispersion_real
_atom_type_scat_dispersion_imag
_atom_type_scat_source
C C 0.0033 0.0016 'International Tables Vol C Tables 4.2.6.8 and 6.1.1.4'
H H 0 0 'International Tables Vol C Tables 4.2.6.8 and 6.1.1.4'
N N 0.0061 0.0033 'International Tables Vol C Tables 4.2.6.8 and 6.1.1.4'
O O 0.0106 0.006 'International Tables Vol C Tables 4.2.6.8 and 6.1.1.4'
Ni Ni 0.3393 1.1124 'International Tables Vol C Tables 4.2.6.8 and 6.1.1.4'
Y Y -2.7962 3.5667 'International Tables Vol C Tables 4.2.6.8 and 6.1.1.4'

loop_
_geom_angle_atom_site_label_1
_geom_angle_atom_site_label_2
_geom_angle_atom_site_label_3
_geom_angle
_geom_angle_site_symmetry_1
_geom_angle_site_symmetry_3
_geom_angle_publ_flag
O5 Y1 O13B 75.3(4) . . ?
O5 Y1 O1 162.0(3) . . ?
O13B Y1 O1 117.6(4) . . ?
O5 Y1 O8 71.3(4) . . ?
O13B Y1 O8 84.5(5) . . ?
O1 Y1 O8 120.3(3) . . ?
O5 Y1 O7 121.2(3) . . ?
O13B Y1 O7 109.6(5) . . ?
O1 Y1 O7 68.4(3) . . ?
O8 Y1 O7 52.0(3) . . ?
O5 Y1 O4 51.8(3) . . ?
O13B Y1 O4 64.3(5) . . ?
O1 Y1 O4 120.1(3) . . ?
O8 Y1 O4 119.4(3) . . ?
O7 Y1 O4 171.0(3) . . ?
O5 Y1 O10 87.8(4) . . ?
O1 Y1 O10 82.9(3) . . ?
O8 Y1 O10 74.4(4) . . ?
O7 Y1 O10 65.2(4) . . ?
O4 Y1 O10 117.3(4) . . ?
O5 Y1 O14B 122.1(4) . . ?
O13B Y1 O14B 51.6(5) . . ?
O1 Y1 O14B 75.0(4) . . ?
O8 Y1 O14B 81.4(4) . . ?
O7 Y1 O14B 67.7(4) . . ?
O4 Y1 O14B 110.1(5) . . ?
O5 Y1 O11B 90.1(5) . . ?
O13B Y1 O11B 143.8(5) . . ?
O1 Y1 O11B 72.2(5) . . ?
O8 Y1 O11B 122.4(5) . . ?
O7 Y1 O11B 106.3(5) . . ?
O4 Y1 O11B 80.5(5) . . ?
O14B Y1 O11B 146.2(5) . . ?
O5 Y1 O10B 68.7(5) . . ?
O13B Y1 O10B 141.4(6) . . ?
O1 Y1 O10B 100.7(5) . . ?
O8 Y1 O10B 71.4(5) . . ?
O7 Y1 O10B 78.9(5) . . ?
O4 Y1 O10B 101.6(5) . . ?
O14B Y1 O10B 145.6(5) . . ?
O11B Y1 O10B 51.2(6) . . ?
O5 Y1 O2 120.3(3) . . ?
O13B Y1 O2 87.0(5) . . ?
O1 Y1 O2 52.3(2) . . ?
O8 Y1 O2 163.3(3) . . ?
O7 Y1 O2 118.5(3) . . ?
O4 Y1 O2 69.0(3) . . ?
O10 Y1 O2 116.0(4) . . ?
O14B Y1 O2 82.0(4) . . ?
O11B Y1 O2 71.8(4) . . ?
O10B Y1 O2 123.0(5) . . ?
O5 Y1 O14 123.7(5) . . ?
O1 Y1 O14 70.2(4) . . ?
O8 Y1 O14 99.6(5) . . ?
O7 Y1 O14 83.6(5) . . ?
O4 Y1 O14 96.0(5) . . ?
O10 Y1 O14 144.9(5) . . ?
O2 Y1 O14 64.2(5) . . ?
N7 Ni1 N11 173.0(3) . . ?
N7 Ni1 N9 90.4(3) . . ?
N11 Ni1 N9 95.0(3) . . ?
N7 Ni1 N10 95.5(3) . . ?
N11 Ni1 N10 79.6(3) . . ?
N9 Ni1 N10 172.0(3) . . ?
N7 Ni1 N8 94.9(3) . . ?
N11 Ni1 N8 90.6(3) . . ?
N9 Ni1 N8 78.9(3) . . ?
N10 Ni1 N8 95.2(3) . . ?
N7 Ni1 N6 79.7(3) . . ?
N11 Ni1 N6 95.4(3) . . ?
N9 Ni1 N6 94.8(3) . . ?
N10 Ni1 N6 91.6(3) . . ?
N8 Ni1 N6 171.7(3) . . ?
N1 O1 Y1 95.7(5) . . ?
N1 O2 Y1 94.7(5) . . ?
N2 O4 Y1 95.8(7) . . ?
N2 O5 Y1 96.2(7) . . ?
N3 O7 Y1 96.1(7) . . ?
N3 O8 Y1 96.9(6) . . ?
N4 O10 Y1 95.6(7) . . ?
N4 O11 Y1 93.3(11) . . ?
N4 O10B Y1 96.6(10) . . ?
N4 O11B Y1 95.5(9) . . ?
N5 O13 Y1 96.3(12) . . ?
N5 O14 Y1 95.5(9) . . ?
N5 O13B Y1 97.3(8) . . ?
N5 O14B Y1 97.7(9) . . ?
O3 N1 O2 120.8(10) . . ?
O3 N1 O1 122.4(10) . . ?
O2 N1 O1 116.9(8) . . ?
O3 N1 Y1 174.8(10) . . ?
O2 N1 Y1 59.2(4) . . ?
O1 N1 Y1 58.0(4) . . ?
O4 N2 O6 126.5(14) . . ?
O4 N2 O5 115.7(10) . . ?
O6 N2 O5 117.8(14) . . ?
O4 N2 Y1 59.0(6) . . ?
O6 N2 Y1 172.9(12) . . ?
O5 N2 Y1 57.1(5) . . ?
O9 N3 O8 123.1(12) . . ?
O9 N3 O7 121.8(14) . . ?
O8 N3 O7 115.0(9) . . ?
O9 N3 Y1 179.4(12) . . ?
O8 N3 Y1 57.4(5) . . ?
O7 N3 Y1 57.6(5) . . ?
O12 N4 O10B 120.6(12) . . ?
O12 N4 O11B 122.3(12) . . ?
O10B N4 O11B 115.9(12) . . ?
O12 N4 O11 118.4(13) . . ?
O12 N4 O10 123.9(10) . . ?
O11 N4 O10 117.8(12) . . ?
O12 N4 Y1 176.4(8) . . ?
O10B N4 Y1 58.2(8) . . ?
O11B N4 Y1 58.3(8) . . ?
O11 N4 Y1 60.2(9) . . ?
O10 N4 Y1 57.7(6) . . ?
O15 N5 O13 119.0(13) . . ?
O15 N5 O14B 123.1(11) . . ?
O15 N5 O14 123.3(11) . . ?
O13 N5 O14 117.1(14) . . ?
O15 N5 O13B 123.3(10) . . ?
O14B N5 O13B 113.4(11) . . ?
O15 N5 Y1 177.4(8) . . ?
O13 N5 Y1 58.7(10) . . ?
O14B N5 Y1 57.3(7) . . ?
O14 N5 Y1 58.8(8) . . ?
O13B N5 Y1 56.1(7) . . ?
C1 N6 C12 118.7(8) . . ?
C1 N6 Ni1 128.8(6) . . ?
C12 N6 Ni1 112.4(5) . . ?
C10 N7 C11 118.6(7) . . ?
C10 N7 Ni1 128.7(6) . . ?
C11 N7 Ni1 112.7(5) . . ?
C13 N8 C24 118.2(7) . . ?
C13 N8 Ni1 128.8(6) . . ?
C24 N8 Ni1 113.0(5) . . ?
C22 N9 C23 117.6(8) . . ?
C22 N9 Ni1 129.4(6) . . ?
C23 N9 Ni1 113.0(5) . . ?
C25 N10 C36 117.7(8) . . ?
C25 N10 Ni1 129.1(6) . . ?
C36 N10 Ni1 113.2(5) . . ?
C34 N11 C35 117.3(7) . . ?
C34 N11 Ni1 129.0(6) . . ?
C35 N11 Ni1 113.5(5) . . ?
N6 C1 C2 121.5(10) . . ?
N6 C1 H1A 119.3 . . ?
C2 C1 H1A 119.3 . . ?
C3 C2 C1 120.5(9) . . ?
C3 C2 H2A 119.8 . . ?
C1 C2 H2A 119.8 . . ?
C2 C3 C4 119.5(9) . . ?
C2 C3 H3A 120.2 . . ?
C4 C3 H3A 120.2 . . ?
C3 C4 C12 117.6(9) . . ?
C3 C4 C5 123.8(9) . . ?
C12 C4 C5 118.5(9) . . ?
C6 C5 C4 121.3(10) . . ?
C6 C5 H5A 119.4 . . ?
C4 C5 H5A 119.4 . . ?
C5 C6 C7 120.7(10) . . ?
C5 C6 H6A 119.7 . . ?
C7 C6 H6A 119.7 . . ?
C11 C7 C8 118.6(9) . . ?
C11 C7 C6 118.2(9) . . ?
C8 C7 C6 123.1(9) . . ?
C9 C8 C7 119.1(9) . . ?
C9 C8 H8A 120.5 . . ?
C7 C8 H8A 120.5 . . ?
C8 C9 C10 120.9(9) . . ?
C8 C9 H9A 119.6 . . ?
C10 C9 H9A 119.6 . . ?
N7 C10 C9 121.4(9) . . ?
N7 C10 H10A 119.3 . . ?
C9 C10 H10A 119.3 . . ?
N7 C11 C7 121.5(8) . . ?
N7 C11 C12 117.5(7) . . ?
C7 C11 C12 121.0(8) . . ?
N6 C12 C4 122.1(8) . . ?
N6 C12 C11 117.6(7) . . ?
C4 C12 C11 120.3(8) . . ?
N8 C13 C14 121.9(9) . . ?
N8 C13 H13A 119.1 . . ?
C14 C13 H13A 119.1 . . ?
C15 C14 C13 119.5(9) . . ?
C15 C14 H14A 120.2 . . ?
C13 C14 H14A 120.2 . . ?
C14 C15 C16 120.8(8) . . ?
C14 C15 H15A 119.6 . . ?
C16 C15 H15A 119.6 . . ?
C24 C16 C15 116.5(8) . . ?
C24 C16 C17 119.4(9) . . ?
C15 C16 C17 124.1(9) . . ?
C18 C17 C16 120.5(9) . . ?
C18 C17 H17A 119.8 . . ?
C16 C17 H17A 119.8 . . ?
C17 C18 C19 121.6(9) . . ?
C17 C18 H18A 119.2 . . ?
C19 C18 H18A 119.2 . . ?
C18 C19 C20 124.5(9) . . ?
C18 C19 C23 119.2(9) . . ?
C20 C19 C23 116.3(8) . . ?
C21 C20 C19 120.6(9) . . ?
C21 C20 H20A 119.7 . . ?
C19 C20 H20A 119.7 . . ?
C20 C21 C22 120.0(10) . . ?
C20 C21 H21A 120 . . ?
C22 C21 H21A 120 . . ?
N9 C22 C21 122.9(10) . . ?
N9 C22 H22A 118.6 . . ?
C21 C22 H22A 118.6 . . ?
N9 C23 C24 117.6(7) . . ?
N9 C23 C19 122.6(8) . . ?
C24 C23 C19 119.8(7) . . ?
N8 C24 C16 123.1(8) . . ?
N8 C24 C23 117.4(7) . . ?
C16 C24 C23 119.5(7) . . ?
N10 C25 C26 122.9(10) . . ?
N10 C25 H25A 118.5 . . ?
C26 C25 H25A 118.5 . . ?
C25 C26 C27 119.0(10) . . ?
C25 C26 H26A 120.5 . . ?
C27 C26 H26A 120.5 . . ?
C28 C27 C26 119.9(10) . . ?
C28 C27 H27A 120.1 . . ?
C26 C27 H27A 120.1 . . ?
C27 C28 C36 117.6(10) . . ?
C27 C28 C29 124.8(10) . . ?
C36 C28 C29 117.6(10) . . ?
C30 C29 C28 121.5(10) . . ?
C30 C29 H29A 119.2 . . ?
C28 C29 H29A 119.2 . . ?
C29 C30 C31 120.7(11) . . ?
C29 C30 H30A 119.7 . . ?
C31 C30 H30A 119.7 . . ?
C35 C31 C32 116.5(9) . . ?
C35 C31 C30 121.0(10) . . ?
C32 C31 C30 122.4(10) . . ?
C33 C32 C31 119.3(9) . . ?
C33 C32 H32A 120.3 . . ?
C31 C32 H32A 120.3 . . ?
C32 C33 C34 120.0(10) . . ?
C32 C33 H33A 120 . . ?
C34 C33 H33A 120 . . ?
N11 C34 C33 122.2(10) . . ?
N11 C34 H34A 118.9 . . ?
C33 C34 H34A 118.9 . . ?
N11 C35 C31 124.6(8) . . ?
N11 C35 C36 116.3(7) . . ?
C31 C35 C36 119.1(8) . . ?
N10 C36 C28 122.9(8) . . ?
N10 C36 C35 117.1(8) . . ?
C28 C36 C35 120.0(9) . . ?
N12 C37 C38 170(4) . . ?
C37 C38 H38A 109.5 . . ?
C37 C38 H38B 109.5 . . ?
H38A C38 H38B 109.5 . . ?
C37 C38 H38C 109.5 . . ?
H38A C38 H38C 109.5 . . ?
H38B C38 H38C 109.5 . . ?
N13 C39 C40 175(3) . . ?
C39 C40 H40A 109.6 . . ?
C39 C40 H40B 111.2 . . ?
H40A C40 H40B 109.5 . . ?
C39 C40 H40C 107.7 . . ?
H40A C40 H40C 109.5 . . ?
H40B C40 H40C 109.5 . . ?
N14 C41 C42 173(3) . . ?
C41 C42 H42A 109.5 . . ?
C41 C42 H42B 109.7 . . ?
H42A C42 H42B 109.5 . . ?
C41 C42 H42C 109.2 . . ?
H42A C42 H42C 109.5 . . ?
H42B C42 H42C 109.5 . . ?
N132 C392 C402 175(3) . . ?
C392 C402 H42D 111.8 . . ?
C392 C402 H42E 108.5 . . ?
H42D C402 H42E 109.5 . . ?
C392 C402 H42F 108.1 . . ?
H42D C402 H42F 109.5 . . ?
H42E C402 H42F 109.5 . . ?
N142 C412 C422 173(2) . . ?
C412 C422 H42K 109.1 . . ?
C412 C422 H42L 109.1 . . ?
H42K C422 H42L 109.5 . . ?
C412 C422 H42M 110.3 . . ?
H42K C422 H42M 109.5 . . ?
H42L C422 H42M 109.5 . . ?

loop_
_geom_bond_atom_site_label_1
_geom_bond_atom_site_label_2
_geom_bond_distance
_geom_bond_site_symmetry_2
_geom_bond_publ_flag
Y1 O5 2.381(8) . ?
Y1 O13B 2.406(14) . ?
Y1 O1 2.422(6) . ?
Y1 O8 2.423(8) . ?
Y1 O7 2.423(7) . ?
Y1 O4 2.428(8) . ?
Y1 O10 2.429(11) . ?
Y1 O14B 2.442(14) . ?
Y1 O11B 2.445(16) . ?
Y1 O10B 2.448(17) . ?
Y1 O2 2.450(7) . ?
Y1 O14 2.471(16) . ?
Ni1 N7 2.086(7) . ?
Ni1 N11 2.090(6) . ?
Ni1 N9 2.094(7) . ?
Ni1 N10 2.095(7) . ?
Ni1 N8 2.098(7) . ?
Ni1 N6 2.103(7) . ?
O1 N1 1.265(10) . ?
O2 N1 1.254(11) . ?
O3 N1 1.209(10) . ?
O4 N2 1.209(13) . ?
O5 N2 1.273(14) . ?
O6 N2 1.213(12) . ?
O7 N3 1.272(12) . ?
O8 N3 1.247(13) . ?
O9 N3 1.205(11) . ?
O10 N4 1.291(14) . ?
O11 N4 1.28(2) . ?
O10B N4 1.227(18) . ?
O11B N4 1.270(17) . ?
O12 N4 1.206(10) . ?
O13 N5 1.22(2) . ?
O14 N5 1.251(17) . ?
O13B N5 1.299(15) . ?
O14B N5 1.223(16) . ?
O15 N5 1.192(10) . ?
N6 C1 1.319(10) . ?
N6 C12 1.353(11) . ?
N7 C10 1.343(11) . ?
N7 C11 1.362(10) . ?
N8 C13 1.343(11) . ?
N8 C24 1.355(10) . ?
N9 C22 1.339(11) . ?
N9 C23 1.358(10) . ?
N10 C25 1.334(11) . ?
N10 C36 1.344(11) . ?
N11 C34 1.304(10) . ?
N11 C35 1.350(11) . ?
C1 C2 1.383(14) . ?
C1 H1A 0.93 . ?
C2 C3 1.342(14) . ?
C2 H2A 0.93 . ?
C3 C4 1.384(13) . ?
C3 H3A 0.93 . ?
C4 C12 1.391(12) . ?
C4 C5 1.426(14) . ?
C5 C6 1.362(15) . ?
C5 H5A 0.93 . ?
C6 C7 1.443(14) . ?
C6 H6A 0.93 . ?
C7 C11 1.378(12) . ?
C7 C8 1.407(13) . ?
C8 C9 1.332(14) . ?
C8 H8A 0.93 . ?
C9 C10 1.380(13) . ?
C9 H9A 0.93 . ?
C10 H10A 0.93 . ?
C11 C12 1.427(11) . ?
C13 C14 1.411(13) . ?
C13 H13A 0.93 . ?
C14 C15 1.342(14) . ?
C14 H14A 0.93 . ?
C15 C16 1.410(13) . ?
C15 H15A 0.93 . ?
C16 C24 1.409(11) . ?
C16 C17 1.417(13) . ?
C17 C18 1.355(16) . ?
C17 H17A 0.93 . ?
C18 C19 1.397(14) . ?
C18 H18A 0.93 . ?
C19 C20 1.400(13) . ?
C19 C23 1.413(11) . ?
C20 C21 1.344(15) . ?
C20 H20A 0.93 . ?
C21 C22 1.370(14) . ?
C21 H21A 0.93 . ?
C22 H22A 0.93 . ?
C23 C24 1.412(12) . ?
C25 C26 1.373(14) . ?
C25 H25A 0.93 . ?
C26 C27 1.382(15) . ?
C26 H26A 0.93 . ?
C27 C28 1.364(14) . ?
C27 H27A 0.93 . ?
C28 C36 1.407(12) . ?
C28 C29 1.445(15) . ?
C29 C30 1.366(16) . ?
C29 H29A 0.93 . ?
C30 C31 1.405(16) . ?
C30 H30A 0.93 . ?
C31 C35 1.376(12) . ?
C31 C32 1.403(14) . ?
C32 C33 1.340(16) . ?
C32 H32A 0.93 . ?
C33 C34 1.408(14) . ?
C33 H33A 0.93 . ?
C34 H34A 0.93 . ?
C35 C36 1.467(12) . ?
N12 C37 0.96(3) . ?
C37 C38 1.51(3) . ?
C38 H38A 0.96 . ?
C38 H38B 0.96 . ?
C38 H38C 0.96 . ?
N13 C39 1.1504(15) . ?
C39 C40 1.4504(14) . ?
C40 H40A 0.96 . ?
C40 H40B 0.96 . ?
C40 H40C 0.96 . ?
N14 C41 1.1509(14) . ?
C41 C42 1.4508(14) . ?
C42 H42A 0.96 . ?
C42 H42B 0.96 . ?
C42 H42C 0.96 . ?
N132 C392 1.1503(14) . ?
C392 C402 1.4502(14) . ?
C402 H42D 0.96 . ?
C402 H42E 0.96 . ?
C402 H42F 0.96 . ?
N142 C412 1.1509(14) . ?
C412 C422 1.4511(14) . ?
C422 H42K 0.96 . ?
C422 H42L 0.96 . ?
C422 H42M 0.96 . ?
